data_4078248
loop_
_publ_author_name
'Anding, Bernie J.'
'Ellern, Arkady'
'Woo, L. Keith'

_publ_section_title
;
 Olefin Cyclopropanation Catalyzed by Iridium(III) Porphyrin Complexes
;
_journal_issue 9
_journal_name_full Organometallics
_journal_page_first 3628
_journal_paper_doi 10.1021/om300135f
_journal_volume 31
_journal_year 2012
_chemical_formula_sum 'C50 H36 Ir N5 O S'
_chemical_formula_weight 947.10
_chemical_name_common 'Ir(TTP)(CO)NCS (Compound #6)'
_chemical_name_systematic
; 
 ? 
;
_space_group_IT_number 4
_symmetry_cell_setting monoclinic
_symmetry_space_group_name_Hall 'P 2yb'
_symmetry_space_group_name_H-M 'P 1 21 1'
_atom_sites_solution_hydrogens geom
_atom_sites_solution_primary direct
_atom_sites_solution_secondary difmap
_audit_creation_method SHELXL-97
_cell_angle_alpha 90.00
_cell_angle_beta 95.895(2)
_cell_angle_gamma 90.00
_cell_formula_units_Z 2
_cell_length_a 9.9086(11)
_cell_length_b 9.2532(10)
_cell_length_c 22.278(2)
_cell_measurement_reflns_used 9256
_cell_measurement_temperature 173(2)
_cell_measurement_theta_max 28.22
_cell_measurement_theta_min 2.20
_cell_volume 2031.8(4)
_computing_cell_refinement 'SAINT V7.66A (Bruker AXS, 2009)'
_computing_data_collection 'APEX2 Suite (Bruker AXS, 2009)'
_computing_data_reduction 'SAINT V7.66A (Bruker AXS, 2009)'
_computing_molecular_graphics 'XSHELL (Bruker AXS, 2007)'
_computing_publication_material 'APEX2 Suite (Bruker AXS, 2009)'
_computing_structure_refinement 'SHELXL-97 (Sheldrick, 2008)'
_computing_structure_solution 'SHELXS-97 (Sheldrick, 2008)'
_diffrn_ambient_temperature 173(2)
_diffrn_measured_fraction_theta_full 0.994
_diffrn_measured_fraction_theta_max 0.994
_diffrn_measurement_device_type 'Bruker APEX-II CCD'
_diffrn_measurement_method '\f and \w scans'
_diffrn_radiation_monochromator graphite
_diffrn_radiation_source 'fine-focus sealed tube'
_diffrn_radiation_type MoK\a
_diffrn_radiation_wavelength 0.71073
_diffrn_reflns_av_R_equivalents 0.0438
_diffrn_reflns_av_sigmaI/netI 0.0589
_diffrn_reflns_limit_h_max 13
_diffrn_reflns_limit_h_min -13
_diffrn_reflns_limit_k_max 12
_diffrn_reflns_limit_k_min -12
_diffrn_reflns_limit_l_max 29
_diffrn_reflns_limit_l_min -29
_diffrn_reflns_number 21076
_diffrn_reflns_theta_full 28.53
_diffrn_reflns_theta_max 28.53
_diffrn_reflns_theta_min 0.92
_exptl_absorpt_coefficient_mu 3.382
_exptl_absorpt_correction_T_max 0.6870
_exptl_absorpt_correction_T_min 0.5812
_exptl_absorpt_correction_type multi-scan
_exptl_absorpt_process_details 'BRUKER SADABS'
_exptl_crystal_colour red
_exptl_crystal_density_diffrn 1.548
_exptl_crystal_density_method 'not measured'
_exptl_crystal_description block
_exptl_crystal_F_000 944
_exptl_crystal_size_max 0.18
_exptl_crystal_size_mid 0.18
_exptl_crystal_size_min 0.12
_refine_diff_density_max 6.512
_refine_diff_density_min -5.907
_refine_diff_density_rms 0.209
_refine_ls_abs_structure_details 'Flack H D (1983), Acta Cryst. A39, 876-881'
_refine_ls_abs_structure_Flack 0.341(18)
_refine_ls_extinction_method none
_refine_ls_goodness_of_fit_ref 1.133
_refine_ls_hydrogen_treatment constr
_refine_ls_matrix_type full
_refine_ls_number_parameters 516
_refine_ls_number_reflns 10026
_refine_ls_number_restraints 74
_refine_ls_restrained_S_all 1.137
_refine_ls_R_factor_all 0.0829
_refine_ls_R_factor_gt 0.0773
_refine_ls_shift/su_max 0.002
_refine_ls_shift/su_mean 0.000
_refine_ls_structure_factor_coef Fsqd
_refine_ls_weighting_details 'calc w=1/[\s^2^(Fo^2^)+(0.0000P)^2^+30.8985P] where P=(Fo^2^+2Fc^2^)/3'
_refine_ls_weighting_scheme calc
_refine_ls_wR_factor_gt 0.1640
_refine_ls_wR_factor_ref 0.1686
_reflns_number_gt 9492
_reflns_number_total 10026
_reflns_threshold_expression >2sigma(I)
_cod_data_source_file om300135f_si_002.cif
_cod_data_source_block woo27
_cod_depositor_comments
;
The following automatic conversions were performed:

'_symmetry_cell_setting' value 'Monoclinic' changed to 'monoclinic'
according to /home/saulius/struct/CIF-dictionaries/cif_core.dic
dictionary named 'cif_core.dic' version 2.4.1 from 2010-06-29.

Automatic conversion script
Id: cif_fix_values 1715 2011-07-08 13:25:40Z adriana 
;
_cod_original_sg_symbol_H-M P2(1)
_cod_database_code 4078248

loop_
_symmetry_equiv_pos_as_xyz
'x, y, z'
'-x, y+1/2, -z'

loop_
_atom_site_label
_atom_site_type_symbol
_atom_site_fract_x
_atom_site_fract_y
_atom_site_fract_z
_atom_site_U_iso_or_equiv
_atom_site_adp_type
_atom_site_occupancy
_atom_site_symmetry_multiplicity
_atom_site_calc_flag
_atom_site_refinement_flags
Ir1 Ir 0.73164(4) 0.24979(15) 0.746804(16) 0.03700(14) Uani 1 1 d .
S1 S 1.1966(7) 0.3158(8) 0.7560(3) 0.1049(19) Uani 1 1 d U
O1 O 0.4593(12) 0.0936(12) 0.7340(4) 0.060(3) Uani 1 1 d U
N1 N 0.6430(10) 0.4232(10) 0.7825(4) 0.029(2) Uani 1 1 d .
N2 N 0.6914(10) 0.3296(11) 0.6619(4) 0.031(2) Uani 1 1 d .
N3 N 0.8254(11) 0.0728(13) 0.7122(4) 0.037(3) Uani 1 1 d .
N4 N 0.7801(10) 0.1678(10) 0.8326(4) 0.030(2) Uani 1 1 d .
N5 N 0.9114(14) 0.3406(13) 0.7540(5) 0.051(2) Uani 1 1 d U
C1 C 0.6289(12) 0.4488(14) 0.8414(5) 0.032(3) Uani 1 1 d .
C2 C 0.5563(14) 0.5801(15) 0.8469(6) 0.040(3) Uani 1 1 d .
H2 H 0.5321 0.6208 0.8824 0.048 Uiso 1 1 calc R
C3 C 0.5291(14) 0.6345(15) 0.7906(5) 0.041(3) Uani 1 1 d .
H3 H 0.4838 0.7203 0.7802 0.049 Uiso 1 1 calc R
C4 C 0.5841(13) 0.5337(14) 0.7497(5) 0.035(3) Uani 1 1 d .
C5 C 0.5710(12) 0.5541(13) 0.6865(5) 0.030(2) Uani 1 1 d .
C6 C 0.5005(12) 0.6889(12) 0.6610(4) 0.028(2) Uani 1 1 d .
C7 C 0.3608(15) 0.7078(14) 0.6633(8) 0.056(4) Uani 1 1 d .
H7 H 0.3116 0.6355 0.6802 0.067 Uiso 1 1 calc R
C8 C 0.2957(17) 0.8280(18) 0.6416(8) 0.061(4) Uani 1 1 d .
H8 H 0.2039 0.8398 0.6458 0.073 Uiso 1 1 calc R
C9 C 0.3633(16) 0.9317(14) 0.6139(5) 0.044(3) Uani 1 1 d .
C10 C 0.294(3) 1.072(2) 0.5900(8) 0.099(9) Uani 1 1 d .
H10A H 0.3612 1.1415 0.5821 0.149 Uiso 1 1 calc R
H10B H 0.2391 1.1094 0.6196 0.149 Uiso 1 1 calc R
H10C H 0.2369 1.0516 0.5534 0.149 Uiso 1 1 calc R
C11 C 0.4969(17) 0.9164(14) 0.6126(7) 0.052(4) Uani 1 1 d .
H11 H 0.5446 0.9904 0.5960 0.062 Uiso 1 1 calc R
C12 C 0.5679(14) 0.7956(14) 0.6347(6) 0.045(3) Uani 1 1 d .
H12 H 0.6605 0.7876 0.6316 0.054 Uiso 1 1 calc R
C13 C 0.6219(12) 0.4553(14) 0.6475(5) 0.032(3) Uani 1 1 d .
C14 C 0.6098(12) 0.4730(15) 0.5820(5) 0.035(3) Uani 1 1 d .
H14 H 0.5671 0.5487 0.5601 0.042 Uiso 1 1 calc R
C15 C 0.6737(12) 0.3560(12) 0.5590(5) 0.0299(18) Uani 1 1 d .
H15 H 0.6809 0.3366 0.5185 0.036 Uiso 1 1 calc R
C16 C 0.7274(11) 0.2695(13) 0.6099(4) 0.0299(18) Uani 1 1 d .
C17 C 0.7970(14) 0.1433(14) 0.6046(5) 0.036(3) Uani 1 1 d .
C18 C 0.8417(14) 0.1057(15) 0.5433(5) 0.037(3) Uani 1 1 d .
C19 C 0.9576(16) 0.1715(17) 0.5259(6) 0.049(4) Uani 1 1 d .
H19 H 1.0049 0.2375 0.5516 0.059 Uiso 1 1 calc R
C20 C 1.0036(16) 0.1394(17) 0.4705(6) 0.048(3) Uani 1 1 d .
H20 H 1.0832 0.1816 0.4603 0.058 Uiso 1 1 calc R
C21 C 0.9348(17) 0.0483(15) 0.4315(6) 0.049(4) Uani 1 1 d .
C22 C 0.982(2) 0.0093(19) 0.3710(6) 0.069(5) Uani 1 1 d .
H22A H 0.9327 0.0648 0.3397 0.104 Uiso 1 1 calc R
H22B H 0.9674 -0.0918 0.3633 0.104 Uiso 1 1 calc R
H22C H 1.0775 0.0301 0.3716 0.104 Uiso 1 1 calc R
C23 C 0.817(2) -0.0196(19) 0.4489(7) 0.065(5) Uani 1 1 d .
H23 H 0.7699 -0.0856 0.4233 0.078 Uiso 1 1 calc R
C24 C 0.7730(18) 0.013(2) 0.5043(6) 0.060(4) Uani 1 1 d .
H24 H 0.6942 -0.0306 0.5150 0.072 Uiso 1 1 calc R
C25 C 0.8455(12) 0.0522(14) 0.6525(5) 0.033(3) Uani 1 1 d .
C26 C 0.9205(13) -0.0807(14) 0.6481(5) 0.036(3) Uani 1 1 d .
H26 H 0.9471 -0.1207 0.6128 0.044 Uiso 1 1 calc R
C27 C 0.9453(14) -0.1362(16) 0.7039(5) 0.041(3) Uani 1 1 d .
H27 H 0.9915 -0.2217 0.7139 0.049 Uiso 1 1 calc R
C28 C 0.8880(12) -0.0408(13) 0.7456(5) 0.030(2) Uani 1 1 d .
C29 C 0.8990(12) -0.0535(13) 0.8074(5) 0.032(3) Uani 1 1 d .
C30 C 0.9763(18) -0.1759(19) 0.8331(9) 0.064(3) Uani 1 1 d U
C31 C 1.1100(19) -0.1680(19) 0.8516(9) 0.072(3) Uani 1 1 d U
H31 H 1.1585 -0.0838 0.8459 0.086 Uiso 1 1 calc R
C32 C 1.1753(19) -0.2901(17) 0.8797(9) 0.075(3) Uani 1 1 d U
H32 H 1.2661 -0.2814 0.8946 0.090 Uiso 1 1 calc R
C33 C 1.113(2) -0.4197(19) 0.8864(9) 0.070(3) Uani 1 1 d U
C34 C 1.195(2) -0.545(2) 0.9126(10) 0.079(4) Uani 1 1 d U
H34A H 1.1377 -0.6096 0.9318 0.118 Uiso 1 1 calc R
H34B H 1.2658 -0.5097 0.9417 0.118 Uiso 1 1 calc R
H34C H 1.2349 -0.5945 0.8809 0.118 Uiso 1 1 calc R
C35 C 0.9841(18) -0.4256(18) 0.8704(9) 0.068(3) Uani 1 1 d U
H35 H 0.9348 -0.5090 0.8764 0.081 Uiso 1 1 calc R
C36 C 0.9207(19) -0.3034(16) 0.8436(9) 0.067(3) Uani 1 1 d U
H36 H 0.8283 -0.3121 0.8317 0.080 Uiso 1 1 calc R
C37 C 0.8504(11) 0.0454(14) 0.8481(5) 0.030(3) Uani 1 1 d .
C38 C 0.8670(13) 0.0329(15) 0.9123(5) 0.037(3) Uani 1 1 d .
H38 H 0.9130 -0.0408 0.9342 0.044 Uiso 1 1 calc R
C39 C 0.8067(12) 0.1423(14) 0.9351(5) 0.032(2) Uani 1 1 d .
H39 H 0.8016 0.1610 0.9758 0.039 Uiso 1 1 calc R
C40 C 0.7504(11) 0.2272(15) 0.8857(4) 0.032(2) Uani 1 1 d .
C41 C 0.6782(13) 0.3613(14) 0.8895(5) 0.035(3) Uani 1 1 d .
C42 C 0.6504(15) 0.4062(16) 0.9525(6) 0.041(3) Uani 1 1 d .
C43 C 0.5414(15) 0.3536(16) 0.9771(6) 0.044(3) Uani 1 1 d .
H43 H 0.4837 0.2888 0.9554 0.052 Uiso 1 1 calc R
C44 C 0.5147(16) 0.3951(17) 1.0343(6) 0.048(4) Uani 1 1 d .
H44 H 0.4398 0.3561 1.0504 0.058 Uiso 1 1 calc R
C45 C 0.5955(17) 0.4924(15) 1.0683(6) 0.048(4) Uani 1 1 d .
C46 C 0.562(2) 0.530(2) 1.1321(6) 0.074(6) Uani 1 1 d .
H46A H 0.6056 0.4617 1.1603 0.111 Uiso 1 1 calc R
H46B H 0.4660 0.5265 1.1336 0.111 Uiso 1 1 calc R
H46C H 0.5949 0.6255 1.1425 0.111 Uiso 1 1 calc R
C47 C 0.706(2) 0.543(2) 1.0439(8) 0.074(5) Uani 1 1 d .
H47 H 0.7665 0.6022 1.0669 0.089 Uiso 1 1 calc R
C48 C 0.7313(19) 0.5082(17) 0.9855(7) 0.058(4) Uani 1 1 d .
H48 H 0.8020 0.5530 0.9684 0.069 Uiso 1 1 calc R
C49 C 0.5607(13) 0.1556(17) 0.7392(5) 0.038(3) Uani 1 1 d U
C50 C 1.0286(19) 0.3276(18) 0.7544(7) 0.060(2) Uani 1 1 d U

loop_
_atom_site_aniso_label
_atom_site_aniso_U_11
_atom_site_aniso_U_22
_atom_site_aniso_U_33
_atom_site_aniso_U_23
_atom_site_aniso_U_13
_atom_site_aniso_U_12
Ir1 0.0493(2) 0.0437(2) 0.02025(15) 0.0071(2) 0.01464(14) 0.0247(3)
S1 0.095(4) 0.131(5) 0.090(4) -0.001(3) 0.013(3) 0.022(3)
O1 0.085(7) 0.064(7) 0.035(5) -0.007(5) 0.018(5) -0.020(5)
N1 0.046(6) 0.020(4) 0.024(4) -0.001(4) 0.016(4) 0.012(4)
N2 0.038(5) 0.035(6) 0.021(4) 0.002(4) 0.007(4) 0.010(4)
N3 0.044(6) 0.051(7) 0.017(4) 0.008(4) 0.010(4) -0.004(5)
N4 0.048(6) 0.024(5) 0.021(4) 0.001(4) 0.017(4) 0.005(4)
N5 0.086(5) 0.032(5) 0.041(5) 0.013(4) 0.027(5) 0.007(5)
C1 0.036(6) 0.037(7) 0.026(5) -0.004(5) 0.011(5) 0.005(5)
C2 0.051(8) 0.041(8) 0.030(6) -0.007(5) 0.012(5) 0.013(6)
C3 0.059(8) 0.032(7) 0.032(6) -0.007(5) 0.010(6) 0.014(6)
C4 0.043(7) 0.037(7) 0.027(5) 0.000(5) 0.011(5) 0.001(5)
C5 0.034(6) 0.030(6) 0.027(5) 0.001(5) 0.005(4) 0.009(5)
C6 0.050(7) 0.023(5) 0.014(4) 0.002(4) 0.013(4) 0.014(4)
C7 0.039(7) 0.030(7) 0.099(12) 0.002(7) 0.013(8) 0.004(5)
C8 0.048(9) 0.052(9) 0.082(12) -0.003(8) 0.001(8) 0.017(7)
C9 0.079(10) 0.030(6) 0.022(5) -0.008(5) 0.003(6) 0.019(6)
C10 0.19(3) 0.050(10) 0.051(10) -0.005(8) -0.016(13) 0.053(13)
C11 0.081(11) 0.021(6) 0.056(9) 0.001(6) 0.023(8) -0.001(6)
C12 0.056(7) 0.040(7) 0.042(7) -0.014(5) 0.021(6) -0.001(5)
C13 0.032(6) 0.039(7) 0.027(5) 0.007(5) 0.007(4) -0.001(5)
C14 0.040(7) 0.042(7) 0.024(5) 0.014(5) 0.005(5) 0.012(5)
C15 0.050(4) 0.021(4) 0.020(3) 0.004(3) 0.009(3) 0.007(3)
C16 0.050(4) 0.021(4) 0.020(3) 0.004(3) 0.009(3) 0.007(3)
C17 0.056(8) 0.028(6) 0.024(5) -0.007(5) 0.013(5) 0.002(6)
C18 0.058(8) 0.037(7) 0.019(5) 0.009(5) 0.013(5) 0.014(6)
C19 0.070(10) 0.048(8) 0.033(7) -0.002(6) 0.022(6) 0.010(7)
C20 0.065(9) 0.051(8) 0.032(6) 0.013(6) 0.021(6) 0.019(7)
C21 0.088(11) 0.035(7) 0.028(6) 0.009(5) 0.025(7) 0.030(7)
C22 0.127(16) 0.055(10) 0.030(7) 0.006(6) 0.027(8) 0.044(10)
C23 0.115(15) 0.052(10) 0.030(7) -0.003(7) 0.020(8) 0.005(10)
C24 0.073(11) 0.080(12) 0.027(6) -0.004(7) 0.013(7) -0.018(9)
C25 0.042(7) 0.036(7) 0.022(5) -0.009(5) 0.014(5) 0.006(5)
C26 0.051(8) 0.033(7) 0.026(5) -0.002(5) 0.013(5) 0.010(5)
C27 0.056(8) 0.041(8) 0.027(6) -0.001(5) 0.009(5) 0.008(6)
C28 0.038(6) 0.026(6) 0.027(5) 0.000(4) 0.007(4) 0.005(5)
C29 0.036(6) 0.032(6) 0.030(6) -0.004(5) 0.011(5) -0.010(5)
C30 0.063(6) 0.036(4) 0.091(6) 0.020(5) -0.002(5) -0.006(4)
C31 0.069(6) 0.041(5) 0.102(6) 0.024(5) -0.008(5) -0.005(4)
C32 0.072(6) 0.044(5) 0.104(6) 0.021(5) -0.012(5) -0.003(4)
C33 0.072(5) 0.041(4) 0.094(6) 0.020(5) -0.007(5) 0.001(4)
C34 0.096(9) 0.050(7) 0.086(9) 0.014(7) -0.013(8) 0.016(7)
C35 0.069(5) 0.036(4) 0.097(6) 0.021(5) 0.001(5) -0.002(4)
C36 0.066(6) 0.036(4) 0.097(6) 0.023(5) -0.001(5) -0.004(4)
C37 0.026(6) 0.040(7) 0.024(5) -0.007(5) 0.007(4) -0.003(5)
C38 0.046(7) 0.038(7) 0.027(6) -0.007(5) 0.011(5) 0.000(6)
C39 0.039(4) 0.036(6) 0.024(3) -0.009(4) 0.007(3) -0.001(4)
C40 0.039(4) 0.036(6) 0.024(3) -0.009(4) 0.007(3) -0.001(4)
C41 0.038(7) 0.038(7) 0.028(6) -0.008(5) 0.009(5) -0.002(5)
C42 0.058(8) 0.039(8) 0.030(6) -0.002(5) 0.016(6) 0.010(6)
C43 0.063(9) 0.043(8) 0.027(6) 0.005(5) 0.016(6) 0.006(7)
C44 0.068(9) 0.049(8) 0.032(6) 0.012(6) 0.024(6) 0.022(7)
C45 0.086(11) 0.030(7) 0.030(6) -0.011(5) 0.010(6) 0.020(7)
C46 0.117(15) 0.079(12) 0.027(7) -0.004(7) 0.012(8) 0.053(11)
C47 0.094(14) 0.069(12) 0.060(10) -0.036(9) 0.012(10) 0.001(10)
C48 0.086(12) 0.042(8) 0.051(8) -0.016(7) 0.027(8) -0.007(8)
C49 0.046(6) 0.058(8) 0.014(4) -0.001(5) 0.011(4) 0.012(5)
C50 0.088(5) 0.050(5) 0.047(5) 0.012(4) 0.024(5) 0.007(5)

loop_
_atom_type_symbol
_atom_type_description
_atom_type_scat_dispersion_real
_atom_type_scat_dispersion_imag
_atom_type_scat_source
C C 0.0033 0.0016 'International Tables Vol C Tables 4.2.6.8 and 6.1.1.4'
H H 0.0000 0.0000 'International Tables Vol C Tables 4.2.6.8 and 6.1.1.4'
Ir Ir -1.4442 7.9887 'International Tables Vol C Tables 4.2.6.8 and 6.1.1.4'
N N 0.0061 0.0033 'International Tables Vol C Tables 4.2.6.8 and 6.1.1.4'
O O 0.0106 0.0060 'International Tables Vol C Tables 4.2.6.8 and 6.1.1.4'
S S 0.1246 0.1234 'International Tables Vol C Tables 4.2.6.8 and 6.1.1.4'

loop_
_geom_angle_atom_site_label_1
_geom_angle_atom_site_label_2
_geom_angle_atom_site_label_3
_geom_angle
C49 Ir1 N5 177.9(7)
C49 Ir1 N1 88.9(5)
N5 Ir1 N1 93.2(5)
C49 Ir1 N2 89.7(5)
N5 Ir1 N2 90.6(4)
N1 Ir1 N2 91.5(4)
C49 Ir1 N3 91.9(5)
N5 Ir1 N3 86.1(5)
N1 Ir1 N3 178.7(4)
N2 Ir1 N3 89.6(4)
C49 Ir1 N4 92.0(5)
N5 Ir1 N4 87.6(4)
N1 Ir1 N4 89.8(4)
N2 Ir1 N4 177.9(4)
N3 Ir1 N4 89.1(4)
C4 N1 C1 108.0(10)
C4 N1 Ir1 124.5(7)
C1 N1 Ir1 127.5(8)
C16 N2 C13 108.3(9)
C16 N2 Ir1 126.8(8)
C13 N2 Ir1 124.9(7)
C25 N3 C28 108.1(11)
C25 N3 Ir1 125.7(9)
C28 N3 Ir1 126.0(7)
C37 N4 C40 105.4(10)
C37 N4 Ir1 127.4(7)
C40 N4 Ir1 127.2(8)
C50 N5 Ir1 148.3(13)
N1 C1 C41 125.5(11)
N1 C1 C2 109.5(11)
C41 C1 C2 124.9(11)
C3 C2 C1 107.1(11)
C3 C2 H2 126.5
C1 C2 H2 126.5
C2 C3 C4 107.0(12)
C2 C3 H3 126.5
C4 C3 H3 126.5
N1 C4 C5 129.0(11)
N1 C4 C3 108.4(10)
C5 C4 C3 122.6(12)
C13 C5 C4 122.2(11)
C13 C5 C6 119.4(10)
C4 C5 C6 118.5(10)
C12 C6 C7 117.2(11)
C12 C6 C5 122.2(11)
C7 C6 C5 120.6(11)
C8 C7 C6 121.8(13)
C8 C7 H7 119.1
C6 C7 H7 119.1
C7 C8 C9 120.4(14)
C7 C8 H8 119.8
C9 C8 H8 119.8
C11 C9 C8 118.2(13)
C11 C9 C10 119.6(16)
C8 C9 C10 121.9(17)
C9 C10 H10A 109.5
C9 C10 H10B 109.5
H10A C10 H10B 109.5
C9 C10 H10C 109.5
H10A C10 H10C 109.5
H10B C10 H10C 109.5
C9 C11 C12 123.2(13)
C9 C11 H11 118.4
C12 C11 H11 118.4
C6 C12 C11 119.1(13)
C6 C12 H12 120.5
C11 C12 H12 120.5
N2 C13 C5 128.0(10)
N2 C13 C14 108.5(10)
C5 C13 C14 123.5(11)
C15 C14 C13 106.8(10)
C15 C14 H14 126.6
C13 C14 H14 126.6
C14 C15 C16 106.8(9)
C14 C15 H15 126.6
C16 C15 H15 126.6
C17 C16 N2 126.7(10)
C17 C16 C15 123.7(9)
N2 C16 C15 109.5(10)
C16 C17 C25 125.7(10)
C16 C17 C18 117.9(11)
C25 C17 C18 115.9(11)
C24 C18 C19 118.3(12)
C24 C18 C17 123.3(13)
C19 C18 C17 118.4(12)
C18 C19 C20 120.6(15)
C18 C19 H19 119.7
C20 C19 H19 119.7
C21 C20 C19 121.1(15)
C21 C20 H20 119.4
C19 C20 H20 119.4
C20 C21 C23 118.6(12)
C20 C21 C22 122.7(16)
C23 C21 C22 118.6(16)
C21 C22 H22A 109.5
C21 C22 H22B 109.5
H22A C22 H22B 109.5
C21 C22 H22C 109.5
H22A C22 H22C 109.5
H22B C22 H22C 109.5
C24 C23 C21 119.7(16)
C24 C23 H23 120.2
C21 C23 H23 120.2
C18 C24 C23 121.6(16)
C18 C24 H24 119.2
C23 C24 H24 119.2
N3 C25 C17 125.2(11)
N3 C25 C26 108.1(11)
C17 C25 C26 126.7(10)
C27 C26 C25 107.9(11)
C27 C26 H26 126.0
C25 C26 H26 126.0
C26 C27 C28 108.5(12)
C26 C27 H27 125.8
C28 C27 H27 125.8
C29 C28 N3 125.8(11)
C29 C28 C27 126.7(12)
N3 C28 C27 107.4(10)
C28 C29 C37 126.3(12)
C28 C29 C30 116.5(13)
C37 C29 C30 117.1(13)
C36 C30 C31 113.9(17)
C36 C30 C29 123.3(15)
C31 C30 C29 122.7(15)
C30 C31 C32 118.8(16)
C30 C31 H31 120.6
C32 C31 H31 120.6
C33 C32 C31 124.0(17)
C33 C32 H32 118.0
C31 C32 H32 118.0
C35 C33 C32 116.9(17)
C35 C33 C34 124.0(18)
C32 C33 C34 119.1(17)
C33 C34 H34A 109.5
C33 C34 H34B 109.5
H34A C34 H34B 109.5
C33 C34 H34C 109.5
H34A C34 H34C 109.5
H34B C34 H34C 109.5
C33 C35 C36 118.2(17)
C33 C35 H35 120.9
C36 C35 H35 120.9
C30 C36 C35 128.0(19)
C30 C36 H36 116.0
C35 C36 H36 116.0
N4 C37 C29 125.5(11)
N4 C37 C38 109.0(10)
C29 C37 C38 125.5(12)
C39 C38 C37 108.5(12)
C39 C38 H38 125.8
C37 C38 H38 125.8
C38 C39 C40 106.8(10)
C38 C39 H39 126.6
C40 C39 H39 126.6
N4 C40 C39 110.3(11)
N4 C40 C41 123.4(11)
C39 C40 C41 126.3(9)
C1 C41 C40 126.5(10)
C1 C41 C42 118.1(12)
C40 C41 C42 115.4(11)
C43 C42 C48 117.9(13)
C43 C42 C41 120.4(13)
C48 C42 C41 121.6(13)
C42 C43 C44 120.8(15)
C42 C43 H43 119.6
C44 C43 H43 119.6
C45 C44 C43 122.1(14)
C45 C44 H44 118.9
C43 C44 H44 118.9
C47 C45 C44 116.9(13)
C47 C45 C46 123.7(16)
C44 C45 C46 119.4(16)
C45 C46 H46A 109.5
C45 C46 H46B 109.5
H46A C46 H46B 109.5
C45 C46 H46C 109.5
H46A C46 H46C 109.5
H46B C46 H46C 109.5
C45 C47 C48 122.0(17)
C45 C47 H47 119.0
C48 C47 H47 119.0
C47 C48 C42 120.0(16)
C47 C48 H48 120.0
C42 C48 H48 120.0
O1 C49 Ir1 177.5(13)
N5 C50 S1 177.6(17)

loop_
_geom_bond_atom_site_label_1
_geom_bond_atom_site_label_2
_geom_bond_distance
Ir1 C49 1.897(14)
Ir1 N5 1.961(14)
Ir1 N1 2.030(9)
Ir1 N2 2.031(9)
Ir1 N3 2.070(12)
Ir1 N4 2.067(9)
S1 C50 1.664(19)
O1 C49 1.153(17)
N1 C4 1.353(16)
N1 C1 1.356(13)
N2 C16 1.365(13)
N2 C13 1.373(16)
N3 C25 1.378(13)
N3 C28 1.397(16)
N4 C37 1.356(16)
N4 C40 1.365(13)
N5 C50 1.17(2)
C1 C41 1.390(18)
C1 C2 1.424(18)
C2 C3 1.352(18)
C2 H2 0.9300
C3 C4 1.449(17)
C3 H3 0.9300
C4 C5 1.412(15)
C5 C13 1.392(16)
C5 C6 1.511(15)
C6 C12 1.358(16)
C6 C7 1.401(18)
C7 C8 1.350(19)
C7 H7 0.9300
C8 C9 1.36(2)
C8 H8 0.9300
C9 C11 1.33(2)
C9 C10 1.54(2)
C10 H10A 0.9600
C10 H10B 0.9600
C10 H10C 0.9600
C11 C12 1.38(2)
C11 H11 0.9300
C12 H12 0.9300
C13 C14 1.460(15)
C14 C15 1.380(17)
C14 H14 0.9300
C15 C16 1.443(14)
C15 H15 0.9300
C16 C17 1.368(17)
C17 C25 1.405(18)
C17 C18 1.519(15)
C18 C24 1.36(2)
C18 C19 1.39(2)
C19 C20 1.392(16)
C19 H19 0.9300
C20 C21 1.34(2)
C20 H20 0.9300
C21 C23 1.41(2)
C21 C22 1.517(17)
C22 H22A 0.9600
C22 H22B 0.9600
C22 H22C 0.9600
C23 C24 1.38(2)
C23 H23 0.9300
C24 H24 0.9300
C25 C26 1.445(18)
C26 C27 1.345(17)
C26 H26 0.9300
C27 C28 1.440(17)
C27 H27 0.9300
C28 C29 1.375(15)
C29 C37 1.408(16)
C29 C30 1.45(2)
C30 C36 1.33(2)
C30 C31 1.35(2)
C31 C32 1.42(2)
C31 H31 0.9300
C32 C33 1.36(2)
C32 H32 0.9300
C33 C35 1.29(2)
C33 C34 1.50(2)
C34 H34A 0.9600
C34 H34B 0.9600
C34 H34C 0.9600
C35 C36 1.40(2)
C35 H35 0.9300
C36 H36 0.9300
C37 C38 1.428(16)
C38 C39 1.304(17)
C38 H38 0.9300
C39 C40 1.418(17)
C39 H39 0.9300
C40 C41 1.439(19)
C41 C42 1.516(16)
C42 C43 1.352(19)
C42 C48 1.40(2)
C43 C44 1.382(17)
C43 H43 0.9300
C44 C45 1.38(2)
C44 H44 0.9300
C45 C47 1.35(3)
C45 C46 1.532(18)
C46 H46A 0.9600
C46 H46B 0.9600
C46 H46C 0.9600
C47 C48 1.39(2)
C47 H47 0.9300
C48 H48 0.9300

loop_
_geom_torsion_atom_site_label_1
_geom_torsion_atom_site_label_2
_geom_torsion_atom_site_label_3
_geom_torsion_atom_site_label_4
_geom_torsion
C49 Ir1 N1 C4 -88.5(10)
N5 Ir1 N1 C4 91.9(10)
N2 Ir1 N1 C4 1.2(10)
N3 Ir1 N1 C4 145(17)
N4 Ir1 N1 C4 179.5(10)
C49 Ir1 N1 C1 90.0(11)
N5 Ir1 N1 C1 -89.6(11)
N2 Ir1 N1 C1 179.7(10)
N3 Ir1 N1 C1 -36(18)
N4 Ir1 N1 C1 -2.0(10)
C49 Ir1 N2 C16 -93.5(10)
N5 Ir1 N2 C16 84.5(10)
N1 Ir1 N2 C16 177.6(10)
N3 Ir1 N2 C16 -1.6(10)
N4 Ir1 N2 C16 50(12)
C49 Ir1 N2 C13 86.5(10)
N5 Ir1 N2 C13 -95.5(10)
N1 Ir1 N2 C13 -2.4(10)
N3 Ir1 N2 C13 178.4(10)
N4 Ir1 N2 C13 -130(11)
C49 Ir1 N3 C25 93.3(10)
N5 Ir1 N3 C25 -87.1(11)
N1 Ir1 N3 C25 -140(17)
N2 Ir1 N3 C25 3.6(10)
N4 Ir1 N3 C25 -174.8(10)
C49 Ir1 N3 C28 -91.8(10)
N5 Ir1 N3 C28 87.8(10)
N1 Ir1 N3 C28 34(18)
N2 Ir1 N3 C28 178.4(10)
N4 Ir1 N3 C28 0.1(10)
C49 Ir1 N4 C37 93.5(10)
N5 Ir1 N4 C37 -84.5(10)
N1 Ir1 N4 C37 -177.6(10)
N2 Ir1 N4 C37 -50(12)
N3 Ir1 N4 C37 1.6(10)
C49 Ir1 N4 C40 -88.0(10)
N5 Ir1 N4 C40 94.0(10)
N1 Ir1 N4 C40 0.9(10)
N2 Ir1 N4 C40 129(12)
N3 Ir1 N4 C40 -179.9(10)
C49 Ir1 N5 C50 -5(16)
N1 Ir1 N5 C50 164(2)
N2 Ir1 N5 C50 -105(2)
N3 Ir1 N5 C50 -15(2)
N4 Ir1 N5 C50 74(2)
C4 N1 C1 C41 -178.8(12)
Ir1 N1 C1 C41 2.5(18)
C4 N1 C1 C2 0.8(14)
Ir1 N1 C1 C2 -177.8(9)
N1 C1 C2 C3 -1.1(16)
C41 C1 C2 C3 178.5(13)
C1 C2 C3 C4 0.9(16)
C1 N1 C4 C5 -178.8(13)
Ir1 N1 C4 C5 -0.1(19)
C1 N1 C4 C3 -0.3(14)
Ir1 N1 C4 C3 178.4(8)
C2 C3 C4 N1 -0.4(16)
C2 C3 C4 C5 178.2(12)
N1 C4 C5 C13 0(2)
C3 C4 C5 C13 -178.8(12)
N1 C4 C5 C6 -179.7(12)
C3 C4 C5 C6 1.9(19)
C13 C5 C6 C12 -67.7(16)
C4 C5 C6 C12 111.6(13)
C13 C5 C6 C7 111.7(14)
C4 C5 C6 C7 -68.9(16)
C12 C6 C7 C8 -1(2)
C5 C6 C7 C8 179.1(14)
C6 C7 C8 C9 4(2)
C7 C8 C9 C11 -5(2)
C7 C8 C9 C10 -178.5(15)
C8 C9 C11 C12 4(2)
C10 C9 C11 C12 178.1(13)
C7 C6 C12 C11 0.8(18)
C5 C6 C12 C11 -179.7(11)
C9 C11 C12 C6 -2(2)
C16 N2 C13 C5 -177.3(12)
Ir1 N2 C13 C5 2.8(18)
C16 N2 C13 C14 1.9(13)
Ir1 N2 C13 C14 -178.1(8)
C4 C5 C13 N2 -1(2)
C6 C5 C13 N2 178.2(11)
C4 C5 C13 C14 179.9(12)
C6 C5 C13 C14 -0.8(18)
N2 C13 C14 C15 -0.2(14)
C5 C13 C14 C15 179.0(11)
C13 C14 C15 C16 -1.4(13)
C13 N2 C16 C17 -179.5(12)
Ir1 N2 C16 C17 0.5(18)
C13 N2 C16 C15 -2.8(13)
Ir1 N2 C16 C15 177.2(8)
C14 C15 C16 C17 179.5(12)
C14 C15 C16 N2 2.6(13)
N2 C16 C17 C25 -1(2)
C15 C16 C17 C25 -176.8(12)
N2 C16 C17 C18 -172.6(12)
C15 C16 C17 C18 11.1(18)
C16 C17 C18 C24 -99.0(17)
C25 C17 C18 C24 88.1(18)
C16 C17 C18 C19 80.0(16)
C25 C17 C18 C19 -92.8(15)
C24 C18 C19 C20 -2(2)
C17 C18 C19 C20 179.3(13)
C18 C19 C20 C21 2(2)
C19 C20 C21 C23 -3(2)
C19 C20 C21 C22 -179.3(13)
C20 C21 C23 C24 2(2)
C22 C21 C23 C24 179.0(15)
C19 C18 C24 C23 1(2)
C17 C18 C24 C23 -179.6(15)
C21 C23 C24 C18 -2(3)
C28 N3 C25 C17 179.6(12)
Ir1 N3 C25 C17 -4.8(18)
C28 N3 C25 C26 1.4(14)
Ir1 N3 C25 C26 177.0(8)
C16 C17 C25 N3 3(2)
C18 C17 C25 N3 175.1(12)
C16 C17 C25 C26 -179.2(13)
C18 C17 C25 C26 -7(2)
N3 C25 C26 C27 -0.6(15)
C17 C25 C26 C27 -178.8(13)
C25 C26 C27 C28 -0.4(16)
C25 N3 C28 C29 175.0(12)
Ir1 N3 C28 C29 -0.6(17)
C25 N3 C28 C27 -1.6(14)
Ir1 N3 C28 C27 -177.2(8)
C26 C27 C28 C29 -175.3(12)
C26 C27 C28 N3 1.2(15)
N3 C28 C29 C37 0(2)
C27 C28 C29 C37 175.5(12)
N3 C28 C29 C30 -176.0(12)
C27 C28 C29 C30 -0.1(19)
C28 C29 C30 C36 -91(2)
C37 C29 C30 C36 93(2)
C28 C29 C30 C31 93(2)
C37 C29 C30 C31 -83(2)
C36 C30 C31 C32 -1(3)
C29 C30 C31 C32 175.9(18)
C30 C31 C32 C33 4(4)
C31 C32 C33 C35 -6(4)
C31 C32 C33 C34 175(2)
C32 C33 C35 C36 4(3)
C34 C33 C35 C36 -177(2)
C31 C30 C36 C35 -1(4)
C29 C30 C36 C35 -177.1(19)
C33 C35 C36 C30 -2(4)
C40 N4 C37 C29 178.2(11)
Ir1 N4 C37 C29 -3.1(17)
C40 N4 C37 C38 -1.7(13)
Ir1 N4 C37 C38 177.0(8)
C28 C29 C37 N4 2.5(19)
C30 C29 C37 N4 178.0(12)
C28 C29 C37 C38 -177.6(12)
C30 C29 C37 C38 -2.1(18)
N4 C37 C38 C39 1.1(14)
C29 C37 C38 C39 -178.8(11)
C37 C38 C39 C40 -0.1(14)
C37 N4 C40 C39 1.7(13)
Ir1 N4 C40 C39 -177.0(8)
C37 N4 C40 C41 178.7(11)
Ir1 N4 C40 C41 -0.1(16)
C38 C39 C40 N4 -1.1(14)
C38 C39 C40 C41 -177.9(12)
N1 C1 C41 C40 -1(2)
C2 C1 C41 C40 179.2(12)
N1 C1 C41 C42 -179.0(12)
C2 C1 C41 C42 1.4(19)
N4 C40 C41 C1 -0.1(19)
C39 C40 C41 C1 176.4(12)
N4 C40 C41 C42 177.8(11)
C39 C40 C41 C42 -5.8(17)
C1 C41 C42 C43 93.9(16)
C40 C41 C42 C43 -84.1(16)
C1 C41 C42 C48 -82.5(18)
C40 C41 C42 C48 99.5(16)
C48 C42 C43 C44 -3(2)
C41 C42 C43 C44 -179.4(13)
C42 C43 C44 C45 1(2)
C43 C44 C45 C47 -2(2)
C43 C44 C45 C46 -178.2(14)
C44 C45 C47 C48 5(3)
C46 C45 C47 C48 -178.8(16)
C45 C47 C48 C42 -7(3)
C43 C42 C48 C47 6(2)
C41 C42 C48 C47 -177.6(16)
N5 Ir1 C49 O1 -1(36)
N1 Ir1 C49 O1 -170(24)
N2 Ir1 C49 O1 99(24)
N3 Ir1 C49 O1 9(24)
N4 Ir1 C49 O1 -80(24)
Ir1 N5 C50 S1 -165(34)
